data_2232912
loop_
_publ_author_name
'Lee, Hon Man'
'Cheng, Pi-Yun'

_publ_section_title
;
 3,3'-Bis(3-methoxybenzyl)-1,1'-(ethane-1,2-diyl)diimidazolium dibromide
 dihydrate
;
_journal_coeditor_code PV2485
_journal_issue 12
_journal_name_full 'Acta Crystallographica Section E'
_journal_page_first o3464
_journal_paper_doi 10.1107/S1600536811050240
_journal_volume 67
_journal_year 2011
_chemical_formula_iupac 'C24 H28 N4 O2 2+, 2Br -, 2H2 O'
_chemical_formula_moiety 'C24 H28 N4 O2 2+, 2(Br -), 2(H2 O)'
_chemical_formula_sum 'C24 H32 Br2 N4 O4'
_chemical_formula_weight 600.36
_chemical_name_systematic
;
3,3'-Bis(3-methoxybenzyl)-1,1'-(ethane-1,2-diyl)diimidazolium dibromide
dihydrate
;
_space_group_IT_number 14
_symmetry_cell_setting monoclinic
_symmetry_space_group_name_Hall '-P 2ybc'
_symmetry_space_group_name_H-M 'P 1 21/c 1'
_atom_sites_solution_hydrogens geom
_atom_sites_solution_primary direct
_atom_sites_solution_secondary difmap
_audit_creation_method SHELXL-97
_cell_angle_alpha 90.00
_cell_angle_beta 107.277(2)
_cell_angle_gamma 90.00
_cell_formula_units_Z 2
_cell_length_a 8.5879(3)
_cell_length_b 13.7822(6)
_cell_length_c 11.0964(5)
_cell_measurement_reflns_used 4076
_cell_measurement_temperature 150(2)
_cell_measurement_theta_max 27.8
_cell_measurement_theta_min 2.4
_cell_volume 1254.11(9)
_computing_cell_refinement 'SAINT (Bruker, 2007)'
_computing_data_collection 'APEX2 (Bruker, 2007)'
_computing_data_reduction 'SAINT (Bruker, 2007)'
_computing_molecular_graphics 'SHELXTL (Sheldrick, 2008)'
_computing_publication_material 'DIAMOND (Brandenburg, 2006)'
_computing_structure_refinement 'SHELXTL (Sheldrick, 2008)'
_computing_structure_solution 'SHELXSL96 (Sheldrick, 2008)'
_diffrn_ambient_temperature 150(2)
_diffrn_measured_fraction_theta_full 0.996
_diffrn_measured_fraction_theta_max 0.996
_diffrn_measurement_device_type 'Bruker SMART APEXII'
_diffrn_measurement_method \w
_diffrn_radiation_monochromator graphite
_diffrn_radiation_type MoK\a
_diffrn_radiation_wavelength 0.71073
_diffrn_reflns_av_R_equivalents 0.0200
_diffrn_reflns_av_sigmaI/netI 0.0235
_diffrn_reflns_limit_h_max 11
_diffrn_reflns_limit_h_min -11
_diffrn_reflns_limit_k_max 17
_diffrn_reflns_limit_k_min -18
_diffrn_reflns_limit_l_max 14
_diffrn_reflns_limit_l_min -10
_diffrn_reflns_number 9596
_diffrn_reflns_theta_full 27.89
_diffrn_reflns_theta_max 27.89
_diffrn_reflns_theta_min 2.42
_diffrn_standards_decay_% 0
_diffrn_standards_interval_count 0
_diffrn_standards_interval_time 0
_diffrn_standards_number 0
_exptl_absorpt_coefficient_mu 3.270
_exptl_absorpt_correction_T_max 0.5608
_exptl_absorpt_correction_T_min 0.4953
_exptl_absorpt_correction_type multi-scan
_exptl_absorpt_process_details '(SADABS; Sheldrick, 2003)'
_exptl_crystal_colour white
_exptl_crystal_density_diffrn 1.590
_exptl_crystal_density_method 'not measured'
_exptl_crystal_description block
_exptl_crystal_F_000 612
_exptl_crystal_size_max 0.25
_exptl_crystal_size_mid 0.20
_exptl_crystal_size_min 0.20
_refine_diff_density_max 0.340
_refine_diff_density_min -0.259
_refine_ls_extinction_method none
_refine_ls_goodness_of_fit_ref 1.040
_refine_ls_hydrogen_treatment constr
_refine_ls_matrix_type full
_refine_ls_number_parameters 154
_refine_ls_number_reflns 2986
_refine_ls_number_restraints 0
_refine_ls_restrained_S_all 1.040
_refine_ls_R_factor_all 0.0300
_refine_ls_R_factor_gt 0.0226
_refine_ls_shift/su_max 0.004
_refine_ls_shift/su_mean 0.000
_refine_ls_structure_factor_coef Fsqd
_refine_ls_weighting_details 'calc w=1/[\s^2^(Fo^2^)+(0.0332P)^2^+0.2216P] where P=(Fo^2^+2Fc^2^)/3'
_refine_ls_weighting_scheme calc
_refine_ls_wR_factor_gt 0.0573
_refine_ls_wR_factor_ref 0.0593
_reflns_number_gt 2560
_reflns_number_total 2986
_reflns_threshold_expression I>2\s
_cod_data_source_file pv2485.cif
_cod_data_source_block I
_cod_original_sg_symbol_H-M 'P 21/c'
_cod_database_code 2232912
_cod_database_fobs_code 2232912

loop_
_symmetry_equiv_pos_as_xyz
'x, y, z'
'-x, y+1/2, -z+1/2'
'-x, -y, -z'
'x, -y-1/2, z-1/2'

loop_
_atom_site_type_symbol
_atom_site_label
_atom_site_fract_x
_atom_site_fract_y
_atom_site_fract_z
_atom_site_U_iso_or_equiv
_atom_site_adp_type
_atom_site_calc_flag
_atom_site_refinement_flags
_atom_site_occupancy
_atom_site_symmetry_multiplicity
Br Br1 0.359161(19) 0.146752(12) 0.490121(15) 0.02394(7) Uani d . 1 1
C C1 0.92203(19) 0.14465(11) 0.31701(14) 0.0160(3) Uani d . 1 1
C C11 0.9179(2) 0.13818(11) -0.03275(15) 0.0177(3) Uani d . 1 1
C C5 0.8031(2) 0.23349(11) 0.11436(14) 0.0184(3) Uani d . 1 1
C C3 0.6531(2) 0.14528(12) 0.24893(16) 0.0209(3) Uani d . 1 1
C C7 0.6246(2) 0.14644(12) -0.07555(16) 0.0222(3) Uani d . 1 1
C C6 0.7804(2) 0.17085(11) -0.00127(14) 0.0168(3) Uani d . 1 1
C C10 0.8960(2) 0.08036(12) -0.13955(14) 0.0193(3) Uani d . 1 1
C C4 0.96949(19) 0.04905(12) 0.51517(14) 0.0180(3) Uani d . 1 1
C C8 0.6059(2) 0.08805(13) -0.18098(15) 0.0236(4) Uani d . 1 1
C C2 0.69825(19) 0.09468(12) 0.35762(15) 0.0204(3) Uani d . 1 1
C C9 0.7400(2) 0.05481(12) -0.21304(14) 0.0225(4) Uani d . 1 1
N N1 0.86714(16) 0.09507(9) 0.39930(11) 0.0157(3) Uani d . 1 1
N N2 0.79482(16) 0.17629(10) 0.22518(12) 0.0154(3) Uani d . 1 1
O O1 1.02188(14) 0.04640(9) -0.18024(11) 0.0257(3) Uani d . 1 1
O O2 0.21749(17) 0.23175(12) 0.19624(13) 0.0436(4) Uani d . 1 1
C C12 1.1839(2) 0.07413(14) -0.10897(17) 0.0264(4) Uani d . 1 1
H H12A 1.2623 0.0455 -0.1472 0.040 Uiso calc R 1 1
H H12B 1.2066 0.0509 -0.0220 0.040 Uiso calc R 1 1
H H12C 1.1934 0.1450 -0.1089 0.040 Uiso calc R 1 1
H H1 1.0194 0.1540 0.0159 0.020 Uiso d . 1 1
H H3 0.5023 0.0720 -0.2314 0.021 Uiso d . 1 1
H H2 0.5349 0.1704 -0.0595 0.026 Uiso d . 1 1
H H5 0.7189 0.2815 0.1019 0.015 Uiso d . 1 1
H H4 0.9057 0.2648 0.1384 0.016 Uiso d . 1 1
H H6 1.0329 0.1567 0.3255 0.017 Uiso d . 1 1
H H7 0.5462 0.1622 0.1957 0.029 Uiso d . 1 1
H H8 1.0586 0.0915 0.5535 0.025 Uiso d . 1 1
H H9 0.9081 0.0408 0.5698 0.023 Uiso d . 1 1
H H12 0.2685 0.2563 0.1623 0.059 Uiso d . 1 1
H H13 0.2877 0.2129 0.2690 0.062 Uiso d . 1 1
H H15 0.7253 0.0152 -0.2863 0.031 Uiso d . 1 1
H H16 0.6386 0.0624 0.4035 0.025 Uiso d . 1 1

loop_
_atom_site_aniso_label
_atom_site_aniso_U_11
_atom_site_aniso_U_22
_atom_site_aniso_U_33
_atom_site_aniso_U_12
_atom_site_aniso_U_13
_atom_site_aniso_U_23
Br1 0.02082(10) 0.02866(11) 0.02254(10) -0.00226(7) 0.00672(7) 0.00185(7)
C1 0.0177(7) 0.0153(8) 0.0149(7) 0.0004(6) 0.0048(6) -0.0012(6)
C11 0.0196(8) 0.0171(8) 0.0155(7) -0.0023(6) 0.0040(6) 0.0015(6)
C5 0.0249(8) 0.0143(8) 0.0164(7) 0.0018(7) 0.0068(6) 0.0018(6)
C3 0.0155(7) 0.0257(9) 0.0216(8) 0.0017(7) 0.0058(6) -0.0015(7)
C7 0.0215(8) 0.0244(9) 0.0199(8) 0.0040(7) 0.0047(7) 0.0021(7)
C6 0.0216(8) 0.0133(8) 0.0148(7) 0.0015(6) 0.0042(6) 0.0021(6)
C10 0.0261(8) 0.0171(8) 0.0170(7) 0.0003(7) 0.0102(7) 0.0027(6)
C4 0.0223(8) 0.0192(8) 0.0129(7) 0.0012(7) 0.0058(6) 0.0009(6)
C8 0.0218(8) 0.0267(9) 0.0188(8) -0.0036(7) 0.0005(6) 0.0009(7)
C2 0.0178(8) 0.0220(9) 0.0239(8) -0.0009(7) 0.0101(7) -0.0004(7)
C9 0.0317(9) 0.0204(9) 0.0153(7) -0.0060(7) 0.0069(7) -0.0026(6)
N1 0.0182(6) 0.0145(7) 0.0156(6) 0.0010(5) 0.0068(5) 0.0001(5)
N2 0.0172(6) 0.0141(6) 0.0157(6) 0.0009(5) 0.0063(5) -0.0006(5)
O1 0.0270(6) 0.0312(7) 0.0227(6) -0.0013(5) 0.0129(5) -0.0059(5)
O2 0.0347(8) 0.0646(11) 0.0281(7) -0.0162(7) 0.0040(6) 0.0061(7)
C12 0.0248(9) 0.0262(9) 0.0319(9) -0.0004(7) 0.0142(7) -0.0004(7)

loop_
_atom_type_symbol
_atom_type_description
_atom_type_scat_dispersion_real
_atom_type_scat_dispersion_imag
_atom_type_scat_source
C C 0.0033 0.0016 'International Tables Vol C Tables 4.2.6.8 and 6.1.1.4'
H H 0.0000 0.0000 'International Tables Vol C Tables 4.2.6.8 and 6.1.1.4'
N N 0.0061 0.0033 'International Tables Vol C Tables 4.2.6.8 and 6.1.1.4'
O O 0.0106 0.0060 'International Tables Vol C Tables 4.2.6.8 and 6.1.1.4'
Br Br -0.2901 2.4595 'International Tables Vol C Tables 4.2.6.8 and 6.1.1.4'

loop_
_geom_angle_atom_site_label_1
_geom_angle_atom_site_label_2
_geom_angle_atom_site_label_3
_geom_angle_site_symmetry_1
_geom_angle_site_symmetry_3
_geom_angle
N2 C1 N1 . . 108.44(13)
N2 C1 H6 . . 126.5
N1 C1 H6 . . 125.0
C10 C11 C6 . . 118.97(15)
C10 C11 H1 . . 120.5
C6 C11 H1 . . 120.5
N2 C5 C6 . . 112.06(13)
N2 C5 H5 . . 105.5
C6 C5 H5 . . 111.7
N2 C5 H4 . . 106.2
C6 C5 H4 . . 112.0
H5 C5 H4 . . 109.0
C2 C3 N2 . . 107.13(14)
C2 C3 H7 . . 130.1
N2 C3 H7 . . 122.7
C6 C7 C8 . . 119.38(15)
C6 C7 H2 . . 121.5
C8 C7 H2 . . 119.0
C7 C6 C11 . . 120.59(15)
C7 C6 C5 . . 120.07(14)
C11 C6 C5 . . 119.34(15)
O1 C10 C9 . . 115.89(14)
O1 C10 C11 . . 123.64(15)
C9 C10 C11 . . 120.47(15)
N1 C4 C4 . 3_756 110.22(15)
N1 C4 H8 . . 108.5
C4 C4 H8 3_756 . 111.0
N1 C4 H9 . . 108.6
C4 C4 H9 3_756 . 109.7
H8 C4 H9 . . 108.8
C9 C8 C7 . . 120.81(15)
C9 C8 H3 . . 119.4
C7 C8 H3 . . 119.8
C3 C2 N1 . . 106.92(13)
C3 C2 H16 . . 132.5
N1 C2 H16 . . 120.6
C8 C9 C10 . . 119.78(15)
C8 C9 H15 . . 119.9
C10 C9 H15 . . 120.3
C1 N1 C2 . . 108.74(13)
C1 N1 C4 . . 125.41(13)
C2 N1 C4 . . 125.85(13)
C1 N2 C3 . . 108.76(13)
C1 N2 C5 . . 125.55(13)
C3 N2 C5 . . 125.68(13)
C10 O1 C12 . . 117.28(12)
H12 O2 H13 . . 104.6
O1 C12 H12A . . 109.5
O1 C12 H12B . . 109.5
H12A C12 H12B . . 109.5
O1 C12 H12C . . 109.5
H12A C12 H12C . . 109.5
H12B C12 H12C . . 109.5

loop_
_geom_bond_atom_site_label_1
_geom_bond_atom_site_label_2
_geom_bond_site_symmetry_2
_geom_bond_distance
C1 N2 . 1.327(2)
C1 N1 . 1.3337(19)
C1 H6 . 0.9430
C11 C10 . 1.394(2)
C11 C6 . 1.401(2)
C11 H1 . 0.9051
C5 N2 . 1.4800(19)
C5 C6 . 1.510(2)
C5 H5 . 0.9596
C5 H4 . 0.9459
C3 C2 . 1.347(2)
C3 N2 . 1.387(2)
C3 H7 . 0.9616
C7 C6 . 1.388(2)
C7 C8 . 1.389(2)
C7 H2 . 0.9033
C10 O1 . 1.3720(19)
C10 C9 . 1.391(2)
C4 N1 . 1.4686(19)
C4 C4 3_756 1.523(3)
C4 H8 . 0.9571
C4 H9 . 0.9209
C8 C9 . 1.381(2)
C8 H3 . 0.9264
C2 N1 . 1.385(2)
C2 H16 . 0.9355
C9 H15 . 0.9552
O1 C12 . 1.433(2)
O2 H12 . 0.7395
O2 H13 . 0.8910
C12 H12A . 0.9800
C12 H12B . 0.9800
C12 H12C . 0.9800

loop_
_geom_hbond_atom_site_label_D
_geom_hbond_atom_site_label_H
_geom_hbond_atom_site_label_A
_geom_hbond_site_symmetry_A
_geom_hbond_distance_DH
_geom_hbond_distance_HA
_geom_hbond_distance_DA
_geom_hbond_angle_DHA
O2 H12 Br1 4_565 0.74 2.63 3.3419(13) 161.9
O2 H13 Br1 . 0.89 2.52 3.3362(14) 153.2
C11 H1 O2 1_655 0.91 2.45 3.295(2) 154.5
C1 H6 Br1 1_655 0.94 2.86 3.6743(16) 145.5
C5 H4 O2 1_655 0.95 2.60 3.402(2) 142.6
